data_2022693
loop_
_publ_author_name
'Felczak, Aleksandra'
'Kalinowska-Lis, Urszula'
'Kusz, Joachim'
'Checi\'nska, Lilianna'

_publ_section_title
;
 Zwitterionic <i>versus</i> neutral molecules of fluoroquinolones: crystal
 structure of danofloxacin dihydrate
;
_journal_coeditor_code VP3026
_journal_issue 12
_journal_name_full 'Acta Crystallographica Section C'
_journal_page_first
;
;
_journal_paper_doi 10.1107/S2053229622010300
_journal_volume 78
_journal_year 2022
_chemical_absolute_configuration rmad
_chemical_formula_iupac 'C19 H20 F N3 O3, 2H2 O'
_chemical_formula_moiety 'C19 H20 F N3 O3, 2(H2 O)'
_chemical_formula_sum 'C19 H24 F N3 O5'
_chemical_formula_weight 393.41
_chemical_name_common
;
Danofloxacin dihydrate
;
_chemical_name_systematic
'(1<i>S</i>,4<i>S</i>)-5-(3-Carboxylato-1-cyclopropyl-6-fluoro-4-oxo-1,4-dihydroquinolin-7-yl)-2-methyl-2,5-diazabicyclo[2.2.1]heptan-2-ium dihydrate'
_space_group_crystal_system orthorhombic
_space_group_IT_number 19
_space_group_name_Hall 'P 2ac 2ab'
_space_group_name_H-M_alt 'P 21 21 21'
_atom_sites_solution_hydrogens mixed
_atom_sites_solution_primary difmap
_audit_creation_method SHELXL-2018/3
_cell_angle_alpha 90
_cell_angle_beta 90
_cell_angle_gamma 90
_cell_formula_units_Z 4
_cell_length_a 7.1687(4)
_cell_length_b 10.6689(7)
_cell_length_c 23.4887(15)
_cell_measurement_reflns_used 3993
_cell_measurement_temperature 100(2)
_cell_measurement_theta_max 28.2110
_cell_measurement_theta_min 3.5150
_cell_volume 1796.47(19)
_computing_cell_refinement
;
CrysAlis PRO (Rigaku OD, 2017)
;
_computing_data_collection
;
CrysAlis PRO (Rigaku OD, 2017)
;
_computing_data_reduction
;
CrysAlis PRO (Rigaku OD, 2017)
;
_computing_molecular_graphics
;
Mercury (Macrae <i>et al.</i>,  2020)
;
_computing_publication_material
;
publCIF (Westrip, 2010)
;
_computing_structure_refinement
;
SHELXL2018 (Sheldrick, 2015b)
;
_computing_structure_solution
;
SHELXT (Sheldrick, 2015a)
;
_diffrn_ambient_temperature 100(2)
_diffrn_detector 'CCD plate'
_diffrn_measured_fraction_theta_full 0.996
_diffrn_measured_fraction_theta_max 0.962
_diffrn_measurement_device 'four-circle diffractometer'
_diffrn_measurement_device_type 'XtaLAB Synergy, Dualflex, HyPix'
_diffrn_measurement_method '\w scans'
_diffrn_radiation_monochromator mirror
_diffrn_radiation_probe x-ray
_diffrn_radiation_type MoK\a
_diffrn_radiation_wavelength 0.71073
_diffrn_reflns_av_R_equivalents 0.0403
_diffrn_reflns_av_unetI/netI 0.0487
_diffrn_reflns_limit_h_max 8
_diffrn_reflns_limit_h_min -9
_diffrn_reflns_limit_k_max 14
_diffrn_reflns_limit_k_min -11
_diffrn_reflns_limit_l_max 30
_diffrn_reflns_limit_l_min -30
_diffrn_reflns_number 9878
_diffrn_reflns_theta_full 25.242
_diffrn_reflns_theta_max 28.299
_diffrn_reflns_theta_min 3.424
_diffrn_source 'micro-focus sealed X-ray tube'
_exptl_absorpt_coefficient_mu 0.113
_exptl_absorpt_correction_T_max 1.00000
_exptl_absorpt_correction_T_min 0.15465
_exptl_absorpt_correction_type multi-scan
_exptl_absorpt_process_details
;
(CrysAlis PRO; Rigaku OD, 2017)
;
_exptl_crystal_colour colourless
_exptl_crystal_density_diffrn 1.455
_exptl_crystal_description needle(x)2610
_exptl_crystal_F_000 832
_exptl_crystal_size_max 0.262
_exptl_crystal_size_mid 0.105
_exptl_crystal_size_min 0.055
_refine_diff_density_max 0.444
_refine_diff_density_min -0.248
_refine_ls_abs_structure_details
;
Flack <i>x</i> determined using 1169 quotients [(I+)-(I-)]/[(I+)+(I-)]
(Parsons <i>et al.</i>,  2013)
;
_refine_ls_abs_structure_Flack 0.1(5)
_refine_ls_extinction_method none
_refine_ls_goodness_of_fit_ref 1.006
_refine_ls_hydrogen_treatment mixed
_refine_ls_matrix_type full
_refine_ls_number_parameters 274
_refine_ls_number_reflns 4050
_refine_ls_number_restraints 2
_refine_ls_restrained_S_all 1.006
_refine_ls_R_factor_all 0.0539
_refine_ls_R_factor_gt 0.0426
_refine_ls_shift/su_max 0.000
_refine_ls_shift/su_mean 0.000
_refine_ls_structure_factor_coef Fsqd
_refine_ls_weighting_details 'w=1/[\s^2^(Fo^2^)+(0.0731P)^2^] where P=(Fo^2^+2Fc^2^)/3'
_refine_ls_weighting_scheme calc
_refine_ls_wR_factor_gt 0.1038
_refine_ls_wR_factor_ref 0.1081
_reflns_number_gt 3470
_reflns_number_total 4050
_reflns_threshold_expression 'I > 2\s(I)'
_cod_data_source_file vp3026sup1.cif
_cod_data_source_block DFX-Mo
_cod_database_code 2022693
_shelx_space_group_comment
;
The symmetry employed for this shelxl refinement is uniquely defined
by the following loop, which should always be used as a source of
symmetry information in preference to the above space-group names.
They are only intended as comments.
;

loop_
_space_group_symop_operation_xyz
'x, y, z'
'-x+1/2, -y, z+1/2'
'-x, y+1/2, -z+1/2'
'x+1/2, -y+1/2, -z'

loop_
_atom_site_type_symbol
_atom_site_label
_atom_site_fract_x
_atom_site_fract_y
_atom_site_fract_z
_atom_site_U_iso_or_equiv
_atom_site_adp_type
_atom_site_calc_flag
_atom_site_occupancy
_atom_site_disorder_assembly
_atom_site_disorder_group
N N1 0.6256(3) 0.53197(17) 0.51228(8) 0.0141(4) Uani d 1 . .
C C2 0.6177(3) 0.5699(2) 0.56708(10) 0.0151(5) Uani d 1 . .
H H2 0.599788 0.656652 0.574276 0.018 Uiso calc 1 . .
C C3 0.6337(3) 0.4915(2) 0.61290(9) 0.0142(5) Uani d 1 . .
C C4 0.6546(3) 0.3590(2) 0.60383(10) 0.0144(5) Uani d 1 . .
C C5 0.6499(3) 0.3189(2) 0.54486(9) 0.0126(5) Uani d 1 . .
C C6 0.6597(3) 0.1904(2) 0.53131(10) 0.0142(5) Uani d 1 . .
H H6 0.659635 0.129618 0.560868 0.017 Uiso calc 1 . .
C C7 0.6690(3) 0.1536(2) 0.47649(10) 0.0149(5) Uani d 1 . .
C C8 0.6752(3) 0.2385(2) 0.42980(9) 0.0134(5) Uani d 1 . .
C C9 0.6590(3) 0.3655(2) 0.44321(9) 0.0138(5) Uani d 1 . .
H H9 0.657696 0.425771 0.413432 0.017 Uiso calc 1 . .
C C10 0.6449(3) 0.4054(2) 0.49949(9) 0.0131(5) Uani d 1 . .
C C11 0.6155(4) 0.6208(2) 0.46494(10) 0.0156(5) Uani d 1 . .
H H11 0.728748 0.624920 0.440161 0.019 Uiso calc 1 . .
C C12 0.5106(4) 0.7403(2) 0.47132(11) 0.0233(6) Uani d 1 . .
H H12A 0.560422 0.815493 0.451842 0.028 Uiso calc 1 . .
H H12B 0.449367 0.756900 0.508334 0.028 Uiso calc 1 . .
C C13 0.4327(4) 0.6367(2) 0.43489(11) 0.0212(5) Uani d 1 . .
H H13A 0.323952 0.589593 0.449588 0.025 Uiso calc 1 . .
H H13B 0.435057 0.648213 0.393071 0.025 Uiso calc 1 . .
N N14 0.7093(3) 0.19730(18) 0.37566(8) 0.0141(4) Uani d 1 . .
C C15 0.7345(3) 0.2851(2) 0.32804(9) 0.0140(5) Uani d 1 . .
H H15 0.822428 0.355648 0.336022 0.017 Uiso calc 1 . .
C C16 0.7983(3) 0.1962(2) 0.28103(9) 0.0149(5) Uani d 1 . .
H H16A 0.804532 0.236739 0.243158 0.018 Uiso calc 1 . .
H H16B 0.917492 0.153580 0.289865 0.018 Uiso calc 1 . .
C C17 0.6292(3) 0.1116(2) 0.28805(10) 0.0144(5) Uani d 1 . .
H H17 0.625929 0.038087 0.261672 0.017 Uiso calc 1 . .
C C18 0.6375(3) 0.0777(2) 0.35133(9) 0.0143(5) Uani d 1 . .
H H18A 0.512575 0.056574 0.366538 0.017 Uiso calc 1 . .
H H18B 0.724078 0.007168 0.358492 0.017 Uiso calc 1 . .
C C19 0.5439(3) 0.3258(2) 0.30579(10) 0.0146(5) Uani d 1 . .
H H19A 0.555589 0.391756 0.276379 0.018 Uiso calc 1 . .
H H19B 0.462960 0.356468 0.336962 0.018 Uiso calc 1 . .
N N20 0.4696(3) 0.20346(19) 0.28052(8) 0.0144(4) Uani d 1 . .
C C21 0.4088(4) 0.2173(2) 0.22052(10) 0.0194(5) Uani d 1 . .
H H21A 0.513152 0.248092 0.197491 0.029 Uiso calc 1 . .
H H21B 0.305277 0.277177 0.218524 0.029 Uiso calc 1 . .
H H21C 0.367629 0.135857 0.205893 0.029 Uiso calc 1 . .
F F22 0.6839(2) 0.02933(12) 0.46436(6) 0.0203(3) Uani d 1 . .
C C23 0.6265(3) 0.5457(2) 0.67236(9) 0.0147(5) Uani d 1 . .
O O24 0.5013(2) 0.62526(18) 0.68248(7) 0.0224(4) Uani d 1 . .
O O25 0.7419(3) 0.50616(17) 0.70775(7) 0.0237(4) Uani d 1 . .
O O26 0.6782(2) 0.28076(16) 0.64340(6) 0.0156(4) Uani d 1 . .
O O27 0.6183(3) 0.05595(17) 0.70254(8) 0.0236(4) Uani d 1 . .
O O28 0.4588(3) 0.8631(3) 0.63048(9) 0.0341(5) Uani d 1 . .
H H20 0.372(4) 0.179(2) 0.3029(11) 0.008(6) Uiso d 1 . .
H H27A 0.621(6) 0.122(2) 0.6835(14) 0.060(13) Uiso d 1 . .
H H27B 0.571(4) 0.071(3) 0.7344(8) 0.018(7) Uiso d 1 . .
H H28A 0.475(6) 0.798(5) 0.6509(17) 0.055(12) Uiso d 1 . .
H H28B 0.503(5) 0.918(4) 0.6505(16) 0.039(11) Uiso d 1 . .

loop_
_atom_site_aniso_label
_atom_site_aniso_U_11
_atom_site_aniso_U_22
_atom_site_aniso_U_33
_atom_site_aniso_U_12
_atom_site_aniso_U_13
_atom_site_aniso_U_23
N1 0.0159(10) 0.0101(9) 0.0164(9) 0.0004(8) 0.0008(8) 0.0011(7)
C2 0.0122(11) 0.0129(10) 0.0201(11) -0.0004(9) 0.0006(9) -0.0019(9)
C3 0.0101(11) 0.0144(10) 0.0181(11) 0.0003(9) 0.0002(9) -0.0031(9)
C4 0.0087(11) 0.0156(11) 0.0188(11) -0.0003(9) -0.0002(9) -0.0005(9)
C5 0.0103(11) 0.0109(10) 0.0165(11) 0.0001(9) -0.0006(8) 0.0007(8)
C6 0.0128(11) 0.0122(10) 0.0177(10) -0.0010(9) -0.0006(9) 0.0033(9)
C7 0.0164(12) 0.0081(10) 0.0204(11) 0.0005(9) -0.0017(9) -0.0011(9)
C8 0.0095(11) 0.0140(10) 0.0168(10) -0.0005(9) 0.0002(8) -0.0015(9)
C9 0.0127(11) 0.0120(10) 0.0168(10) 0.0003(9) 0.0000(9) 0.0016(9)
C10 0.0108(11) 0.0109(10) 0.0176(11) 0.0002(9) 0.0006(9) -0.0003(8)
C11 0.0217(12) 0.0099(10) 0.0153(10) -0.0005(10) 0.0011(9) 0.0022(9)
C12 0.0284(15) 0.0142(11) 0.0273(13) 0.0053(11) 0.0026(11) 0.0021(10)
C13 0.0229(13) 0.0172(12) 0.0234(12) 0.0000(10) -0.0029(10) 0.0061(10)
N14 0.0159(10) 0.0096(8) 0.0169(9) -0.0006(8) 0.0001(8) 0.0000(8)
C15 0.0136(11) 0.0117(10) 0.0169(11) -0.0014(9) 0.0023(9) 0.0006(9)
C16 0.0127(11) 0.0145(10) 0.0176(11) -0.0013(10) 0.0015(9) -0.0009(9)
C17 0.0133(11) 0.0131(10) 0.0168(10) 0.0034(9) 0.0006(9) -0.0017(9)
C18 0.0154(11) 0.0101(10) 0.0175(11) 0.0004(9) 0.0006(9) -0.0025(8)
C19 0.0158(12) 0.0095(10) 0.0185(11) -0.0009(9) 0.0005(9) -0.0013(8)
N20 0.0126(10) 0.0133(9) 0.0172(9) -0.0008(8) 0.0015(8) -0.0005(8)
C21 0.0190(13) 0.0215(12) 0.0176(11) 0.0001(10) -0.0023(9) 0.0008(10)
F22 0.0325(9) 0.0083(6) 0.0202(7) 0.0020(6) -0.0012(6) -0.0009(5)
C23 0.0173(12) 0.0113(10) 0.0156(10) -0.0037(10) 0.0009(9) -0.0006(8)
O24 0.0201(10) 0.0218(9) 0.0252(9) 0.0074(8) -0.0034(7) -0.0073(7)
O25 0.0270(10) 0.0214(9) 0.0226(9) 0.0056(8) -0.0065(8) -0.0032(8)
O26 0.0160(9) 0.0149(8) 0.0158(8) 0.0002(7) -0.0015(6) 0.0007(6)
O27 0.0215(10) 0.0213(9) 0.0281(10) 0.0031(8) 0.0039(8) 0.0084(8)
O28 0.0358(12) 0.0338(12) 0.0326(11) -0.0035(10) -0.0083(10) 0.0065(11)

loop_
_atom_type_symbol
_atom_type_description
_atom_type_scat_dispersion_real
_atom_type_scat_dispersion_imag
_atom_type_scat_source
C C 0.0033 0.0016 'International Tables Vol C Tables 4.2.6.8 and 6.1.1.4'
H H 0.0000 0.0000 'International Tables Vol C Tables 4.2.6.8 and 6.1.1.4'
F F 0.0171 0.0103 'International Tables Vol C Tables 4.2.6.8 and 6.1.1.4'
N N 0.0061 0.0033 'International Tables Vol C Tables 4.2.6.8 and 6.1.1.4'
O O 0.0106 0.0060 'International Tables Vol C Tables 4.2.6.8 and 6.1.1.4'

loop_
_exptl_crystal_face_index_h
_exptl_crystal_face_index_k
_exptl_crystal_face_index_l
_exptl_crystal_face_perp_dist
-1 -12 -21 0.0198
0 11 23 0.0349
1 13 14 0.0363
10 0 0 0.1245
-1 -14 -14 0.0231
10 -1 -1 0.1247
-10 4 4 0.1313
1 14 14 0.0384
-8 0 -20 0.1079
2 13 14 0.0399
0 -14 -9 0.0258
-3 4 -5 0.1180
2 -1 5 0.1152
-3 -11 20 0.0595
1 -2 -33 0.0111
2 12 19 0.0347
-1 -2 33 0.0517

loop_
_geom_angle_atom_site_label_1
_geom_angle_atom_site_label_2
_geom_angle_atom_site_label_3
_geom_angle_site_symmetry_1
_geom_angle_site_symmetry_3
_geom_angle
_geom_angle_publ_flag
C2 N1 C10 . . 120.05(18) ?
C2 N1 C11 . . 121.92(19) ?
C10 N1 C11 . . 118.03(19) ?
N1 C2 C3 . . 124.3(2) ?
N1 C2 H2 . . 117.8 ?
C3 C2 H2 . . 117.8 ?
C2 C3 C4 . . 119.5(2) ?
C2 C3 C23 . . 119.4(2) ?
C4 C3 C23 . . 121.1(2) ?
O26 C4 C3 . . 123.8(2) ?
O26 C4 C5 . . 120.8(2) ?
C3 C4 C5 . . 115.43(19) ?
C10 C5 C6 . . 117.8(2) ?
C10 C5 C4 . . 122.0(2) ?
C6 C5 C4 . . 120.1(2) ?
C7 C6 C5 . . 120.1(2) ?
C7 C6 H6 . . 119.9 ?
C5 C6 H6 . . 119.9 ?
C6 C7 F22 . . 119.2(2) ?
C6 C7 C8 . . 123.5(2) ?
F22 C7 C8 . . 117.2(2) ?
N14 C8 C9 . . 122.4(2) ?
N14 C8 C7 . . 121.2(2) ?
C9 C8 C7 . . 116.2(2) ?
C10 C9 C8 . . 121.1(2) ?
C10 C9 H9 . . 119.4 ?
C8 C9 H9 . . 119.4 ?
N1 C10 C9 . . 120.6(2) ?
N1 C10 C5 . . 118.3(2) ?
C9 C10 C5 . . 121.1(2) ?
N1 C11 C12 . . 120.2(2) ?
N1 C11 C13 . . 118.4(2) ?
C12 C11 C13 . . 60.55(17) ?
N1 C11 H11 . . 115.5 ?
C12 C11 H11 . . 115.5 ?
C13 C11 H11 . . 115.5 ?
C11 C12 C13 . . 60.05(16) ?
C11 C12 H12A . . 117.8 ?
C13 C12 H12A . . 117.8 ?
C11 C12 H12B . . 117.8 ?
C13 C12 H12B . . 117.8 ?
H12A C12 H12B . . 114.9 ?
C11 C13 C12 . . 59.40(16) ?
C11 C13 H13A . . 117.8 ?
C12 C13 H13A . . 117.8 ?
C11 C13 H13B . . 117.8 ?
C12 C13 H13B . . 117.8 ?
H13A C13 H13B . . 115.0 ?
C8 N14 C15 . . 121.66(19) ?
C8 N14 C18 . . 124.76(19) ?
C15 N14 C18 . . 107.22(17) ?
N14 C15 C19 . . 109.39(18) ?
N14 C15 C16 . . 101.07(18) ?
C19 C15 C16 . . 101.39(18) ?
N14 C15 H15 . . 114.5 ?
C19 C15 H15 . . 114.5 ?
C16 C15 H15 . . 114.5 ?
C17 C16 C15 . . 92.93(17) ?
C17 C16 H16A . . 113.1 ?
C15 C16 H16A . . 113.1 ?
C17 C16 H16B . . 113.1 ?
C15 C16 H16B . . 113.1 ?
H16A C16 H16B . . 110.5 ?
N20 C17 C16 . . 101.84(18) ?
N20 C17 C18 . . 107.18(17) ?
C16 C17 C18 . . 102.40(18) ?
N20 C17 H17 . . 114.6 ?
C16 C17 H17 . . 114.6 ?
C18 C17 H17 . . 114.6 ?
N14 C18 C17 . . 100.57(17) ?
N14 C18 H18A . . 111.7 ?
C17 C18 H18A . . 111.7 ?
N14 C18 H18B . . 111.7 ?
C17 C18 H18B . . 111.7 ?
H18A C18 H18B . . 109.4 ?
C15 C19 N20 . . 101.64(17) ?
C15 C19 H19A . . 111.4 ?
N20 C19 H19A . . 111.4 ?
C15 C19 H19B . . 111.4 ?
N20 C19 H19B . . 111.4 ?
H19A C19 H19B . . 109.3 ?
C21 N20 C17 . . 113.41(18) ?
C21 N20 C19 . . 112.72(19) ?
C17 N20 C19 . . 104.10(17) ?
C21 N20 H20 . . 110.3(16) ?
C17 N20 H20 . . 109.0(17) ?
C19 N20 H20 . . 106.9(16) ?
N20 C21 H21A . . 109.5 ?
N20 C21 H21B . . 109.5 ?
H21A C21 H21B . . 109.5 ?
N20 C21 H21C . . 109.5 ?
H21A C21 H21C . . 109.5 ?
H21B C21 H21C . . 109.5 ?
O25 C23 O24 . . 125.2(2) ?
O25 C23 C3 . . 117.7(2) ?
O24 C23 C3 . . 117.2(2) ?
H27A O27 H27B . . 109(3) ?
H28A O28 H28B . . 102(4) ?

loop_
_geom_bond_atom_site_label_1
_geom_bond_atom_site_label_2
_geom_bond_site_symmetry_2
_geom_bond_distance
_geom_bond_publ_flag
N1 C2 . 1.350(3) ?
N1 C10 . 1.391(3) ?
N1 C11 . 1.463(3) ?
C2 C3 . 1.367(3) ?
C2 H2 . 0.9500 ?
C3 C4 . 1.437(3) ?
C3 C23 . 1.512(3) ?
C4 O26 . 1.261(3) ?
C4 C5 . 1.450(3) ?
C5 C10 . 1.410(3) ?
C5 C6 . 1.410(3) ?
C6 C7 . 1.348(3) ?
C6 H6 . 0.9500 ?
C7 F22 . 1.360(2) ?
C7 C8 . 1.423(3) ?
C8 N14 . 1.368(3) ?
C8 C9 . 1.396(3) ?
C9 C10 . 1.392(3) ?
C9 H9 . 0.9500 ?
C11 C12 . 1.488(3) ?
C11 C13 . 1.498(4) ?
C11 H11 . 1.0000 ?
C12 C13 . 1.505(4) ?
C12 H12A . 0.9900 ?
C12 H12B . 0.9900 ?
C13 H13A . 0.9900 ?
C13 H13B . 0.9900 ?
N14 C15 . 1.470(3) ?
N14 C18 . 1.490(3) ?
C15 C19 . 1.526(3) ?
C15 C16 . 1.525(3) ?
C15 H15 . 1.0000 ?
C16 C17 . 1.520(3) ?
C16 H16A . 0.9900 ?
C16 H16B . 0.9900 ?
C17 N20 . 1.516(3) ?
C17 C18 . 1.531(3) ?
C17 H17 . 1.0000 ?
C18 H18A . 0.9900 ?
C18 H18B . 0.9900 ?
C19 N20 . 1.529(3) ?
C19 H19A . 0.9900 ?
C19 H19B . 0.9900 ?
N20 C21 . 1.483(3) ?
N20 H20 . 0.92(3) ?
C21 H21A . 0.9800 ?
C21 H21B . 0.9800 ?
C21 H21C . 0.9800 ?
C23 O25 . 1.246(3) ?
C23 O24 . 1.259(3) ?
O27 H27A . 0.837(13) ?
O27 H27B . 0.838(12) ?
O28 H28A . 0.85(5) ?
O28 H28B . 0.81(4) ?

loop_
_geom_hbond_atom_site_label_D
_geom_hbond_atom_site_label_H
_geom_hbond_atom_site_label_A
_geom_hbond_site_symmetry_A
_geom_hbond_distance_DH
_geom_hbond_distance_HA
_geom_hbond_distance_DA
_geom_hbond_angle_DHA
_geom_hbond_publ_flag
N20 H20 O26 4_456 0.92(3) 1.92(3) 2.754(3) 150(2) yes
N20 H20 O25 4_456 0.92(3) 2.20(2) 2.782(3) 121(2) yes
O27 H27A O26 . 0.837(13) 1.980(16) 2.805(2) 169(4) yes
O27 H27B O24 3_646 0.838(12) 2.100(14) 2.929(3) 170(3) yes
O28 H28A O24 . 0.85(5) 1.99(5) 2.832(3) 167(4) yes
O28 H28B O27 1_565 0.81(4) 2.09(4) 2.900(3) 179(4) yes

loop_
_geom_torsion_atom_site_label_1
_geom_torsion_atom_site_label_2
_geom_torsion_atom_site_label_3
_geom_torsion_atom_site_label_4
_geom_torsion_site_symmetry_1
_geom_torsion_site_symmetry_2
_geom_torsion_site_symmetry_3
_geom_torsion_site_symmetry_4
_geom_torsion
_geom_torsion_publ_flag
C10 N1 C2 C3 . . . . 2.3(4) ?
C11 N1 C2 C3 . . . . -177.3(2) ?
N1 C2 C3 C4 . . . . -2.1(4) ?
N1 C2 C3 C23 . . . . 178.7(2) ?
C2 C3 C4 O26 . . . . 176.9(2) ?
C23 C3 C4 O26 . . . . -4.0(4) ?
C2 C3 C4 C5 . . . . -2.2(3) ?
C23 C3 C4 C5 . . . . 177.0(2) ?
O26 C4 C5 C10 . . . . -172.7(2) ?
C3 C4 C5 C10 . . . . 6.4(3) ?
O26 C4 C5 C6 . . . . 4.1(3) ?
C3 C4 C5 C6 . . . . -176.8(2) ?
C10 C5 C6 C7 . . . . 1.8(3) ?
C4 C5 C6 C7 . . . . -175.2(2) ?
C5 C6 C7 F22 . . . . 178.1(2) ?
C5 C6 C7 C8 . . . . 1.9(4) ?
C6 C7 C8 N14 . . . . 171.3(2) ?
F22 C7 C8 N14 . . . . -5.0(3) ?
C6 C7 C8 C9 . . . . -3.9(4) ?
F22 C7 C8 C9 . . . . 179.8(2) ?
N14 C8 C9 C10 . . . . -172.8(2) ?
C7 C8 C9 C10 . . . . 2.3(4) ?
C2 N1 C10 C9 . . . . -178.0(2) ?
C11 N1 C10 C9 . . . . 1.7(3) ?
C2 N1 C10 C5 . . . . 1.9(3) ?
C11 N1 C10 C5 . . . . -178.4(2) ?
C8 C9 C10 N1 . . . . -178.9(2) ?
C8 C9 C10 C5 . . . . 1.2(4) ?
C6 C5 C10 N1 . . . . 176.8(2) ?
C4 C5 C10 N1 . . . . -6.3(3) ?
C6 C5 C10 C9 . . . . -3.3(3) ?
C4 C5 C10 C9 . . . . 173.6(2) ?
C2 N1 C11 C12 . . . . -29.2(3) ?
C10 N1 C11 C12 . . . . 151.1(2) ?
C2 N1 C11 C13 . . . . -99.8(3) ?
C10 N1 C11 C13 . . . . 80.5(3) ?
N1 C11 C12 C13 . . . . -107.6(2) ?
N1 C11 C13 C12 . . . . 110.6(2) ?
C9 C8 N14 C15 . . . . 1.1(4) ?
C7 C8 N14 C15 . . . . -173.8(2) ?
C9 C8 N14 C18 . . . . -147.3(2) ?
C7 C8 N14 C18 . . . . 37.8(3) ?
C8 N14 C15 C19 . . . . -82.3(3) ?
C18 N14 C15 C19 . . . . 70.9(2) ?
C8 N14 C15 C16 . . . . 171.3(2) ?
C18 N14 C15 C16 . . . . -35.5(2) ?
N14 C15 C16 C17 . . . . 54.55(19) ?
C19 C15 C16 C17 . . . . -58.06(19) ?
C15 C16 C17 N20 . . . . 55.49(18) ?
C15 C16 C17 C18 . . . . -55.30(19) ?
C8 N14 C18 C17 . . . . 152.3(2) ?
C15 N14 C18 C17 . . . . 0.2(2) ?
N20 C17 C18 N14 . . . . -71.2(2) ?
C16 C17 C18 N14 . . . . 35.5(2) ?
N14 C15 C19 N20 . . . . -67.2(2) ?
C16 C15 C19 N20 . . . . 39.0(2) ?
C16 C17 N20 C21 . . . . 89.4(2) ?
C18 C17 N20 C21 . . . . -163.5(2) ?
C16 C17 N20 C19 . . . . -33.5(2) ?
C18 C17 N20 C19 . . . . 73.7(2) ?
C15 C19 N20 C21 . . . . -126.7(2) ?
C15 C19 N20 C17 . . . . -3.3(2) ?
C2 C3 C23 O25 . . . . -136.5(2) ?
C4 C3 C23 O25 . . . . 44.4(3) ?
C2 C3 C23 O24 . . . . 45.1(3) ?
C4 C3 C23 O24 . . . . -134.1(2) ?

_cod_database_fobs_code 2022693
